data_4300241
loop_
_publ_author_name
'Maarten B. Dinger'
'Michael J. Scott'

_publ_section_title
;
Alkali Salts of C3-Symmetric, Linked Aryloxides: Selective Binding of
Substrates with Metal Aggregates
;
_journal_name_full 'Inorganic Chemistry'
_journal_page_first 1238
_journal_page_last 1254
_journal_paper_doi 10.1021/ic991309q
_journal_volume 39
_journal_year 2000
_chemical_formula_sum 'C134 H206 Na6 O12'
_chemical_formula_weight 2146.93
_space_group_IT_number 148
_symmetry_cell_setting trigonal
_symmetry_space_group_name_Hall '-R 3'
_symmetry_space_group_name_H-M 'R -3 :H'
_atom_sites_solution_hydrogens geom
_atom_sites_solution_primary direct
_atom_sites_solution_secondary difmap
_audit_creation_method SHELXL-97
_cell_angle_alpha 90.00
_cell_angle_beta 90.00
_cell_angle_gamma 120.00
_cell_formula_units_Z 6
_cell_length_a 24.1127(12)
_cell_length_b 24.1127(12)
_cell_length_c 37.981(2)
_cell_measurement_temperature 173(2)
_cell_volume 19124.4(17)
_computing_cell_refinement 'Bruker AXS Smart'
_computing_data_collection 'Bruker AXS Smart'
_computing_data_reduction 'Bruker AXS Saint'
_computing_structure_refinement 'SHELXL-97 (Sheldrick, 1997)'
_computing_structure_solution 'SHELXS-97 (Sheldrick, 1990)'
_diffrn_ambient_temperature 173(2)
_diffrn_measured_fraction_theta_full 0.999
_diffrn_measured_fraction_theta_max 0.999
_diffrn_measurement_device_type 'Siemens CCD'
_diffrn_radiation_monochromator graphite
_diffrn_radiation_source 'fine-focus sealed tube'
_diffrn_radiation_type MoK\a
_diffrn_radiation_wavelength 0.71073
_diffrn_reflns_av_R_equivalents 0.0497
_diffrn_reflns_av_sigmaI/netI 0.0334
_diffrn_reflns_limit_h_max 27
_diffrn_reflns_limit_h_min -30
_diffrn_reflns_limit_k_max 27
_diffrn_reflns_limit_k_min -30
_diffrn_reflns_limit_l_max 47
_diffrn_reflns_limit_l_min -47
_diffrn_reflns_number 38689
_diffrn_reflns_theta_full 26.38
_diffrn_reflns_theta_max 26.38
_diffrn_reflns_theta_min 1.11
_exptl_absorpt_coefficient_mu 0.086
_exptl_absorpt_correction_T_max 1.00
_exptl_absorpt_correction_T_min 0.76
_exptl_absorpt_correction_type SADABS
_exptl_crystal_density_diffrn 1.118
_exptl_crystal_density_method 'not measured'
_exptl_crystal_F_000 7032
_refine_diff_density_max 0.881
_refine_diff_density_min -0.362
_refine_diff_density_rms 0.055
_refine_ls_extinction_method none
_refine_ls_goodness_of_fit_ref 1.020
_refine_ls_hydrogen_treatment mixed
_refine_ls_matrix_type full
_refine_ls_number_parameters 471
_refine_ls_number_reflns 8712
_refine_ls_number_restraints 0
_refine_ls_restrained_S_all 1.020
_refine_ls_R_factor_all 0.0795
_refine_ls_R_factor_gt 0.0552
_refine_ls_shift/su_max 0.201
_refine_ls_shift/su_mean 0.003
_refine_ls_structure_factor_coef Fsqd
_refine_ls_weighting_details 'calc w=1/[\s^2^(Fo^2^)+(0.0798P)^2^+36.7522P] where P(Fo^2^+2Fc^2^)/3'
_refine_ls_weighting_scheme calc
_refine_ls_wR_factor_gt 0.1469
_refine_ls_wR_factor_ref 0.1660
_reflns_number_gt 6382
_reflns_number_total 8712
_reflns_threshold_expression >2sigma(I)
_cod_original_cell_volume 19124.3(17)
_cod_original_sg_symbol_H-M 'R -3'
_cod_database_code 4300241

loop_
_symmetry_equiv_pos_as_xyz
'x, y, z'
'-y, x-y, z'
'-x+y, -x, z'
'x+2/3, y+1/3, z+1/3'
'-y+2/3, x-y+1/3, z+1/3'
'-x+y+2/3, -x+1/3, z+1/3'
'x+1/3, y+2/3, z+2/3'
'-y+1/3, x-y+2/3, z+2/3'
'-x+y+1/3, -x+2/3, z+2/3'
'-x, -y, -z'
'y, -x+y, -z'
'x-y, x, -z'
'-x+2/3, -y+1/3, -z+1/3'
'y+2/3, -x+y+1/3, -z+1/3'
'x-y+2/3, x+1/3, -z+1/3'
'-x+1/3, -y+2/3, -z+2/3'
'y+1/3, -x+y+2/3, -z+2/3'
'x-y+1/3, x+2/3, -z+2/3'

loop_
_atom_site_label
_atom_site_type_symbol
_atom_site_fract_x
_atom_site_fract_y
_atom_site_fract_z
_atom_site_U_iso_or_equiv
_atom_site_adp_type
_atom_site_occupancy
_atom_site_symmetry_multiplicity
_atom_site_calc_flag
_atom_site_refinement_flags
_atom_site_disorder_assembly
_atom_site_disorder_group
Na1 Na 0.25111(4) 0.69294(4) 0.140609(19) 0.02689(19) Uani 1 1 d . . .
O1 O 0.35688(6) 0.76799(6) 0.13295(3) 0.0241(3) Uani 1 1 d . . .
C1 C 0.3333 0.6667 0.08445(8) 0.0215(6) Uani 1 3 d S . .
H1A H 0.3333 0.6667 0.1102 0.026 Uiso 1 3 calc SR . .
C2 C 0.36069(8) 0.73732(9) 0.07334(5) 0.0229(4) Uani 1 1 d . . .
C3 C 0.36814(8) 0.78392(9) 0.09903(5) 0.0224(4) Uani 1 1 d . . .
C4 C 0.38851(9) 0.84791(9) 0.08703(5) 0.0260(4) Uani 1 1 d . . .
C5 C 0.39603(10) 0.90062(9) 0.11272(5) 0.0320(4) Uani 1 1 d . . .
C6 C 0.41574(15) 0.96445(11) 0.09409(7) 0.0519(7) Uani 1 1 d . . .
H6A H 0.4205 0.9959 0.1112 0.078 Uiso 1 1 calc R . .
H6B H 0.3833 0.9585 0.0774 0.078 Uiso 1 1 calc R . .
H6C H 0.4557 0.9789 0.0821 0.078 Uiso 1 1 calc R . .
C7 C 0.44824(11) 0.91384(11) 0.13980(6) 0.0407(5) Uani 1 1 d . . .
H7A H 0.4505 0.9445 0.1567 0.061 Uiso 1 1 calc R . .
H7B H 0.4887 0.9305 0.1281 0.061 Uiso 1 1 calc R . .
H7C H 0.4382 0.8747 0.1516 0.061 Uiso 1 1 calc R . .
C8 C 0.33203(11) 0.88039(11) 0.13118(6) 0.0394(5) Uani 1 1 d . . .
H8A H 0.3373 0.9131 0.1475 0.059 Uiso 1 1 calc R . .
H8B H 0.3184 0.8410 0.1437 0.059 Uiso 1 1 calc R . .
H8C H 0.3004 0.8743 0.1139 0.059 Uiso 1 1 calc R . .
C9 C 0.40067(10) 0.86162(10) 0.05139(5) 0.0302(4) Uani 1 1 d . . .
H9A H 0.4129 0.9029 0.0439 0.036 Uiso 1 1 calc R . .
C10 C 0.39558(9) 0.81717(10) 0.02617(5) 0.0295(4) Uani 1 1 d . . .
C11 C 0.40396(11) 0.83394(11) -0.01338(5) 0.0358(5) Uani 1 1 d . . .
C12 C 0.45660(14) 0.90281(14) -0.02033(7) 0.0593(8) Uani 1 1 d . . .
H12A H 0.4588 0.9116 -0.0451 0.089 Uiso 1 1 calc R . .
H12B H 0.4969 0.9085 -0.0125 0.089 Uiso 1 1 calc R . .
H12C H 0.4472 0.9317 -0.0078 0.089 Uiso 1 1 calc R . .
C13 C 0.41900(17) 0.78891(15) -0.03424(6) 0.0598(8) Uani 1 1 d . . .
H13A H 0.4270 0.8024 -0.0584 0.090 Uiso 1 1 calc R . .
H13B H 0.3832 0.7461 -0.0330 0.090 Uiso 1 1 calc R . .
H13C H 0.4562 0.7899 -0.0245 0.090 Uiso 1 1 calc R . .
C14 C 0.34073(13) 0.82647(14) -0.02701(6) 0.0482(6) Uani 1 1 d . . .
H14A H 0.3449 0.8374 -0.0516 0.072 Uiso 1 1 calc R . .
H14B H 0.3305 0.8544 -0.0141 0.072 Uiso 1 1 calc R . .
H14C H 0.3071 0.7829 -0.0239 0.072 Uiso 1 1 calc R . .
C15 C 0.37634(9) 0.75590(9) 0.03833(5) 0.0266(4) Uani 1 1 d . . .
H15A H 0.3737 0.7256 0.0222 0.032 Uiso 1 1 calc R . .
O101 O 0.19076(9) 0.71724(9) 0.10627(5) 0.0542(5) Uani 1 1 d . . .
C101 C 0.17613(12) 0.72787(11) 0.07760(7) 0.0424(5) Uani 1 1 d . . .
C102 C 0.10824(12) 0.71313(14) 0.07081(7) 0.0507(6) Uani 1 1 d . . .
H10A H 0.1110 0.7527 0.0621 0.061 Uiso 1 1 calc R . .
C103 C 0.07902(14) 0.66414(16) 0.04148(9) 0.0674(8) Uani 1 1 d . . .
H10B H 0.0798 0.6257 0.0483 0.081 Uiso 1 1 calc R . .
H10C H 0.1050 0.6811 0.0205 0.081 Uiso 1 1 calc R . .
C104 C 0.01029(15) 0.64643(16) 0.03302(9) 0.0730(9) Uani 1 1 d . . .
H10D H -0.0082 0.6107 0.0167 0.088 Uiso 1 1 calc R . .
H10E H 0.0099 0.6825 0.0219 0.088 Uiso 1 1 calc R . .
C105 C -0.02960(15) 0.62809(17) 0.06696(11) 0.0802(10) Uani 1 1 d . . .
H10F H -0.0720 0.6209 0.0614 0.096 Uiso 1 1 calc R . .
H10G H -0.0345 0.5881 0.0757 0.096 Uiso 1 1 calc R . .
C106 C -0.00181(15) 0.67623(18) 0.09478(10) 0.0760(9) Uani 1 1 d . . .
H10H H -0.0272 0.6599 0.1160 0.091 Uiso 1 1 calc R . .
H10I H -0.0027 0.7144 0.0876 0.091 Uiso 1 1 calc R . .
C107 C 0.06676(13) 0.69339(15) 0.10242(8) 0.0575(7) Uani 1 1 d . . .
H10J H 0.0849 0.7280 0.1195 0.069 Uiso 1 1 calc R . .
H10K H 0.0666 0.6567 0.1130 0.069 Uiso 1 1 calc R . .
C108 C 0.22372(12) 0.75733(13) 0.04862(7) 0.0479(6) Uani 1 1 d . . .
H10L H 0.2646 0.7879 0.0583 0.072 Uiso 1 1 calc R . .
H10M H 0.2098 0.7786 0.0325 0.072 Uiso 1 1 calc R . .
H10N H 0.2275 0.7246 0.0364 0.072 Uiso 1 1 calc R . .
Na1B Na -0.11248(4) 0.92845(4) -0.02632(2) 0.02887(19) Uani 1 1 d . . .
O1B O -0.03867(6) 0.89591(6) -0.03401(3) 0.0266(3) Uani 1 1 d . . .
C1B C 0.0000 1.0000 -0.08292(8) 0.0259(7) Uani 1 3 d S . .
H1BA H 0.0000 1.0000 -0.0571 0.031 Uiso 1 3 calc SR . .
C2B C -0.01722(9) 0.93164(9) -0.09398(5) 0.0273(4) Uani 1 1 d . . .
C3B C -0.03784(9) 0.88246(9) -0.06803(5) 0.0253(4) Uani 1 1 d . . .
C4B C -0.05689(9) 0.81881(10) -0.07980(5) 0.0296(4) Uani 1 1 d . . .
C5B C -0.08089(10) 0.76283(10) -0.05375(6) 0.0339(5) Uani 1 1 d . . .
C6B C -0.09985(13) 0.69875(11) -0.07200(7) 0.0493(6) Uani 1 1 d . . .
H6BA H -0.0634 0.7021 -0.0842 0.074 Uiso 1 1 calc R . .
H6BB H -0.1337 0.6888 -0.0885 0.074 Uiso 1 1 calc R . .
H6BC H -0.1143 0.6654 -0.0547 0.074 Uiso 1 1 calc R . .
C7B C -0.02864(11) 0.77465(11) -0.02691(6) 0.0403(5) Uani 1 1 d . . .
H7BA H -0.0143 0.8151 -0.0155 0.060 Uiso 1 1 calc R . .
H7BB H 0.0068 0.7751 -0.0388 0.060 Uiso 1 1 calc R . .
H7BC H -0.0456 0.7411 -0.0096 0.060 Uiso 1 1 calc R . .
C8B C -0.14096(10) 0.75476(11) -0.03489(6) 0.0393(5) Uani 1 1 d . . .
H8BA H -0.1298 0.7921 -0.0209 0.059 Uiso 1 1 calc R . .
H8BB H -0.1581 0.7178 -0.0199 0.059 Uiso 1 1 calc R . .
H8BC H -0.1725 0.7494 -0.0521 0.059 Uiso 1 1 calc R . .
C9B C -0.05510(10) 0.80782(11) -0.11575(6) 0.0363(5) Uani 1 1 d . . .
H9BA H -0.0690 0.7661 -0.1231 0.044 Uiso 1 1 calc R . .
C10B C -0.03381(11) 0.85562(11) -0.14116(6) 0.0385(5) Uani 1 1 d . . .
C11B C -0.03605(14) 0.83965(13) -0.18062(6) 0.0492(6) Uani 1 1 d . . .
C12B C -0.0081(3) 0.7966(3) -0.18725(8) 0.1142(18) Uani 1 1 d . . .
H12D H -0.0054 0.7916 -0.2122 0.171 Uiso 1 1 calc R . .
H12E H -0.0352 0.7555 -0.1767 0.171 Uiso 1 1 calc R . .
H12F H 0.0339 0.8155 -0.1771 0.171 Uiso 1 1 calc R . .
C13B C -0.10440(17) 0.8077(2) -0.19276(8) 0.0851(11) Uani 1 1 d . . .
H13D H -0.1065 0.7975 -0.2173 0.128 Uiso 1 1 calc R . .
H13E H -0.1210 0.8361 -0.1892 0.128 Uiso 1 1 calc R . .
H13F H -0.1294 0.7691 -0.1795 0.128 Uiso 1 1 calc R . .
C14B C 0.0030(2) 0.90038(17) -0.20298(7) 0.0865(12) Uani 1 1 d . . .
H14D H 0.0027 0.8885 -0.2271 0.130 Uiso 1 1 calc R . .
H14E H 0.0464 0.9231 -0.1946 0.130 Uiso 1 1 calc R . .
H14F H -0.0156 0.9274 -0.2012 0.130 Uiso 1 1 calc R . .
C15B C -0.01430(11) 0.91685(11) -0.12927(5) 0.0346(5) Uani 1 1 d . . .
H15B H 0.0016 0.9500 -0.1456 0.042 Uiso 1 1 calc R . .
O201 O -0.20706(8) 0.87401(9) -0.05647(5) 0.0526(5) Uani 1 1 d . . .
C201 C -0.23234(12) 0.85746(11) -0.08521(7) 0.0447(6) Uani 1 1 d . . .
C202 C -0.30059(12) 0.84391(12) -0.09102(7) 0.0467(6) Uani 1 1 d . . .
H20A H -0.3243 0.8025 -0.1030 0.056 Uiso 1 1 calc R . .
C203 C -0.33525(13) 0.83938(14) -0.05697(7) 0.0519(6) Uani 1 1 d . . .
H20B H -0.3112 0.8790 -0.0439 0.062 Uiso 1 1 calc R . .
H20C H -0.3376 0.8049 -0.0427 0.062 Uiso 1 1 calc R . .
C204 C -0.40277(15) 0.82720(17) -0.06367(9) 0.0685(8) Uani 1 1 d . . .
H20D H -0.4281 0.7858 -0.0748 0.082 Uiso 1 1 calc R . .
H20E H -0.4229 0.8264 -0.0414 0.082 Uiso 1 1 calc R . .
C205 C -0.40143(17) 0.87842(19) -0.08692(10) 0.0791(10) Uani 1 1 d . . .
H20F H -0.3794 0.9193 -0.0749 0.095 Uiso 1 1 calc R . .
H20G H -0.4449 0.8687 -0.0917 0.095 Uiso 1 1 calc R . .
C206 C -0.36774(16) 0.88281(18) -0.12124(9) 0.0754(10) Uani 1 1 d . . .
H20H H -0.3657 0.9174 -0.1353 0.090 Uiso 1 1 calc R . .
H20I H -0.3923 0.8433 -0.1343 0.090 Uiso 1 1 calc R . .
C207 C -0.29978(15) 0.89478(15) -0.11522(8) 0.0623(8) Uani 1 1 d . . .
H20J H -0.2809 0.8941 -0.1376 0.075 Uiso 1 1 calc R . .
H20K H -0.2736 0.9368 -0.1048 0.075 Uiso 1 1 calc R . .
C208 C -0.19698(14) 0.85105(16) -0.11587(8) 0.0622(8) Uani 1 1 d . . .
H20L H -0.1661 0.8401 -0.1076 0.093 Uiso 1 1 calc R . .
H20M H -0.1755 0.8909 -0.1284 0.093 Uiso 1 1 calc R . .
H20N H -0.2267 0.8180 -0.1313 0.093 Uiso 1 1 calc R . .

loop_
_atom_site_aniso_label
_atom_site_aniso_U_11
_atom_site_aniso_U_22
_atom_site_aniso_U_33
_atom_site_aniso_U_23
_atom_site_aniso_U_13
_atom_site_aniso_U_12
Na1 0.0284(4) 0.0290(4) 0.0239(4) 0.0007(3) -0.0013(3) 0.0148(3)
O1 0.0285(7) 0.0239(6) 0.0195(6) 0.0018(5) 0.0003(5) 0.0129(6)
C1 0.0236(9) 0.0236(9) 0.0173(14) 0.000 0.000 0.0118(5)
C2 0.0209(9) 0.0255(9) 0.0222(9) 0.0016(7) -0.0011(7) 0.0114(8)
C3 0.0208(9) 0.0247(9) 0.0212(9) 0.0018(7) -0.0006(7) 0.0111(7)
C4 0.0257(9) 0.0248(9) 0.0277(10) 0.0025(7) 0.0008(7) 0.0127(8)
C5 0.0390(11) 0.0228(10) 0.0333(11) 0.0028(8) 0.0016(9) 0.0147(9)
C6 0.0813(19) 0.0283(12) 0.0462(14) 0.0045(10) 0.0069(13) 0.0274(13)
C7 0.0391(12) 0.0316(11) 0.0439(13) -0.0068(9) -0.0045(10) 0.0120(10)
C8 0.0447(13) 0.0394(12) 0.0414(12) -0.0039(10) 0.0013(10) 0.0265(11)
C9 0.0307(10) 0.0268(10) 0.0326(11) 0.0081(8) 0.0018(8) 0.0141(8)
C10 0.0288(10) 0.0340(11) 0.0254(10) 0.0065(8) 0.0031(8) 0.0156(9)
C11 0.0424(12) 0.0406(12) 0.0254(10) 0.0099(9) 0.0046(9) 0.0215(10)
C12 0.0574(16) 0.0573(17) 0.0369(13) 0.0210(12) 0.0066(12) 0.0090(13)
C13 0.097(2) 0.082(2) 0.0265(12) 0.0180(12) 0.0208(13) 0.0650(19)
C14 0.0536(15) 0.0629(16) 0.0309(12) 0.0097(11) -0.0026(10) 0.0313(13)
C15 0.0277(10) 0.0298(10) 0.0229(9) 0.0009(7) 0.0011(7) 0.0150(8)
O101 0.0604(11) 0.0690(12) 0.0488(10) -0.0019(9) -0.0160(9) 0.0440(10)
C101 0.0419(13) 0.0430(13) 0.0491(14) -0.0002(11) -0.0102(11) 0.0264(11)
C102 0.0426(14) 0.0570(16) 0.0532(15) 0.0058(12) -0.0054(11) 0.0255(12)
C103 0.0499(16) 0.073(2) 0.073(2) -0.0223(16) -0.0043(14) 0.0263(15)
C104 0.0521(17) 0.0609(19) 0.092(2) -0.0073(17) -0.0257(17) 0.0175(15)
C105 0.0424(16) 0.069(2) 0.117(3) -0.012(2) 0.0074(18) 0.0185(15)
C106 0.0494(17) 0.080(2) 0.091(3) 0.0042(19) 0.0097(16) 0.0266(17)
C107 0.0504(16) 0.0602(17) 0.0663(18) 0.0042(14) 0.0018(13) 0.0309(14)
C108 0.0397(13) 0.0486(14) 0.0595(16) -0.0022(12) -0.0025(11) 0.0252(12)
Na1B 0.0295(4) 0.0307(4) 0.0265(4) -0.0013(3) -0.0025(3) 0.0150(3)
O1B 0.0302(7) 0.0275(7) 0.0216(6) -0.0021(5) -0.0003(5) 0.0140(6)
C1B 0.0302(10) 0.0302(10) 0.0174(15) 0.000 0.000 0.0151(5)
C2B 0.0272(10) 0.0311(10) 0.0234(9) -0.0042(8) -0.0022(7) 0.0144(8)
C3B 0.0227(9) 0.0299(10) 0.0235(9) -0.0047(7) -0.0023(7) 0.0133(8)
C4B 0.0255(10) 0.0293(10) 0.0332(11) -0.0058(8) -0.0025(8) 0.0131(8)
C5B 0.0319(11) 0.0269(10) 0.0403(12) -0.0043(9) 0.0006(9) 0.0128(9)
C6B 0.0544(15) 0.0301(12) 0.0570(16) -0.0066(11) 0.0076(12) 0.0163(11)
C7B 0.0400(12) 0.0355(12) 0.0474(13) 0.0035(10) 0.0003(10) 0.0205(10)
C8B 0.0321(11) 0.0327(11) 0.0452(13) -0.0023(9) 0.0035(9) 0.0102(9)
C9B 0.0357(11) 0.0350(11) 0.0374(12) -0.0158(9) -0.0070(9) 0.0172(10)
C10B 0.0443(13) 0.0459(13) 0.0274(11) -0.0118(9) -0.0047(9) 0.0241(11)
C11B 0.0660(17) 0.0567(15) 0.0283(12) -0.0159(11) -0.0072(11) 0.0332(14)
C12B 0.216(5) 0.171(4) 0.0391(17) -0.034(2) -0.015(2) 0.159(5)
C13B 0.082(2) 0.114(3) 0.0356(15) -0.0208(17) -0.0195(15) 0.031(2)
C14B 0.121(3) 0.080(2) 0.0296(14) -0.0145(14) 0.0123(16) 0.029(2)
C15B 0.0423(12) 0.0405(12) 0.0227(10) -0.0020(8) -0.0009(8) 0.0219(10)
O201 0.0446(10) 0.0525(11) 0.0532(11) -0.0047(8) -0.0188(8) 0.0186(8)
C201 0.0400(13) 0.0377(12) 0.0480(14) 0.0002(10) -0.0123(11) 0.0132(10)
C202 0.0426(13) 0.0447(14) 0.0478(14) -0.0038(11) -0.0143(11) 0.0180(11)
C203 0.0472(15) 0.0535(15) 0.0512(15) 0.0045(12) -0.0059(12) 0.0224(13)
C204 0.0530(17) 0.073(2) 0.077(2) 0.0057(17) -0.0001(15) 0.0292(16)
C205 0.067(2) 0.090(3) 0.094(3) 0.012(2) -0.0019(18) 0.049(2)
C206 0.073(2) 0.088(2) 0.075(2) 0.0159(18) -0.0187(17) 0.0479(19)
C207 0.0625(18) 0.0681(19) 0.0558(17) 0.0126(14) -0.0059(14) 0.0323(16)
C208 0.0472(15) 0.073(2) 0.0582(17) 0.0010(15) -0.0053(13) 0.0242(15)

loop_
_atom_type_symbol
_atom_type_description
_atom_type_scat_dispersion_real
_atom_type_scat_dispersion_imag
_atom_type_scat_source
C C 0.0033 0.0016 'International Tables Vol C Tables 4.2.6.8 and 6.1.1.4'
H H 0.0000 0.0000 'International Tables Vol C Tables 4.2.6.8 and 6.1.1.4'
O O 0.0106 0.0060 'International Tables Vol C Tables 4.2.6.8 and 6.1.1.4'
Na Na 0.0362 0.0249 'International Tables Vol C Tables 4.2.6.8 and 6.1.1.4'

loop_
_geom_angle_atom_site_label_1
_geom_angle_atom_site_label_2
_geom_angle_atom_site_label_3
_geom_angle
_geom_angle_site_symmetry_1
_geom_angle_site_symmetry_3
_geom_angle_publ_flag
O101 Na1 O1 129.42(7) . 15 ?
O101 Na1 O1 109.38(7) . . ?
O1 Na1 O1 95.71(5) 15 . ?
O101 Na1 O1 113.85(7) . 2_665 ?
O1 Na1 O1 94.60(5) 15 2_665 ?
O1 Na1 O1 112.15(6) . 2_665 ?
O101 Na1 C3 89.15(7) . 2_665 ?
O1 Na1 C3 122.10(6) 15 2_665 ?
O1 Na1 C3 111.27(6) . 2_665 ?
O1 Na1 C3 28.21(5) 2_665 2_665 ?
O101 Na1 C3 89.93(7) . . ?
O1 Na1 C3 120.23(5) 15 . ?
O1 Na1 C3 24.62(5) . . ?
O1 Na1 C3 109.10(5) 2_665 . ?
C3 Na1 C3 96.89(8) 2_665 . ?
O101 Na1 Na1 135.33(6) . 15 ?
O1 Na1 Na1 47.75(4) 15 15 ?
O1 Na1 Na1 115.28(4) . 15 ?
O1 Na1 Na1 47.22(3) 2_665 15 ?
C3 Na1 Na1 74.35(4) 2_665 15 ?
C3 Na1 Na1 132.42(4) . 15 ?
O101 Na1 Na1 131.24(6) . 14_455 ?
O1 Na1 Na1 48.77(4) 15 14_455 ?
O1 Na1 Na1 47.31(3) . 14_455 ?
O1 Na1 Na1 114.81(4) 2_665 14_455 ?
C3 Na1 Na1 136.45(4) 2_665 14_455 ?
C3 Na1 Na1 71.56(4) . 14_455 ?
Na1 Na1 Na1 83.21(3) 15 14_455 ?
O101 Na1 Na1 133.12(6) . 3_565 ?
O1 Na1 Na1 87.02(4) 15 3_565 ?
O1 Na1 Na1 27.91(4) . 3_565 ?
O1 Na1 Na1 86.53(4) 2_665 3_565 ?
C3 Na1 Na1 94.11(4) 2_665 3_565 ?
C3 Na1 Na1 43.23(4) . 3_565 ?
Na1 Na1 Na1 90.0 15 3_565 ?
Na1 Na1 Na1 48.396(17) 14_455 3_565 ?
O101 Na1 Na1 136.28(6) . 2_665 ?
O1 Na1 Na1 86.45(4) 15 2_665 ?
O1 Na1 Na1 87.04(4) . 2_665 ?
O1 Na1 Na1 27.39(4) 2_665 2_665 ?
C3 Na1 Na1 47.38(4) 2_665 2_665 ?
C3 Na1 Na1 91.00(4) . 2_665 ?
Na1 Na1 Na1 48.396(17) 15 2_665 ?
Na1 Na1 Na1 90.0 14_455 2_665 ?
Na1 Na1 Na1 60.0 3_565 2_665 ?
C3 O1 Na1 161.53(12) . 14_455 ?
C3 O1 Na1 109.64(11) . . ?
Na1 O1 Na1 84.94(5) 14_455 . ?
C3 O1 Na1 96.03(10) . 3_565 ?
Na1 O1 Na1 84.02(5) 14_455 3_565 ?
Na1 O1 Na1 124.70(6) . 3_565 ?
C2 C1 C2 112.86(11) . 2_665 ?
C2 C1 C2 112.86(11) . 3_565 ?
C2 C1 C2 112.86(11) 2_665 3_565 ?
C15 C2 C3 119.40(17) . . ?
C15 C2 C1 120.81(18) . . ?
C3 C2 C1 119.76(17) . . ?
O1 C3 C2 120.37(16) . . ?
O1 C3 C4 121.73(16) . . ?
C2 C3 C4 117.90(16) . . ?
O1 C3 Na1 55.76(8) . 3_565 ?
C2 C3 Na1 89.83(11) . 3_565 ?
C4 C3 Na1 124.97(12) . 3_565 ?
O1 C3 Na1 45.73(8) . . ?
C2 C3 Na1 94.68(11) . . ?
C4 C3 Na1 129.77(12) . . ?
Na1 C3 Na1 89.39(6) 3_565 . ?
C9 C4 C3 118.80(17) . . ?
C9 C4 C5 119.82(17) . . ?
C3 C4 C5 121.38(16) . . ?
C7 C5 C8 110.52(18) . . ?
C7 C5 C6 106.88(19) . . ?
C8 C5 C6 106.66(19) . . ?
C7 C5 C4 110.06(17) . . ?
C8 C5 C4 110.01(17) . . ?
C6 C5 C4 112.63(17) . . ?
C4 C9 C10 123.96(18) . . ?
C15 C10 C9 116.29(17) . . ?
C15 C10 C11 122.25(18) . . ?
C9 C10 C11 121.14(18) . . ?
C12 C11 C13 108.7(2) . . ?
C12 C11 C14 107.9(2) . . ?
C13 C11 C14 108.5(2) . . ?
C12 C11 C10 112.47(19) . . ?
C13 C11 C10 111.42(18) . . ?
C14 C11 C10 107.82(17) . . ?
C10 C15 C2 123.54(18) . . ?
C101 O101 Na1 151.10(18) . . ?
O101 C101 C108 121.9(2) . . ?
O101 C101 C102 119.9(2) . . ?
C108 C101 C102 118.1(2) . . ?
C107 C102 C101 114.5(2) . . ?
C107 C102 C103 111.7(2) . . ?
C101 C102 C103 109.6(2) . . ?
C102 C103 C104 112.9(3) . . ?
C103 C104 C105 109.9(3) . . ?
C106 C105 C104 113.9(3) . . ?
C105 C106 C107 111.0(3) . . ?
C102 C107 C106 113.6(3) . . ?
O201 Na1B O1B 117.44(7) . . ?
O201 Na1B O1B 124.47(7) . 11_455 ?
O1B Na1B O1B 95.20(6) . 11_455 ?
O201 Na1B O1B 111.65(6) . 3_465 ?
O1B Na1B O1B 110.83(7) . 3_465 ?
O1B Na1B O1B 94.28(6) 11_455 3_465 ?
O201 Na1B C3B 89.33(6) . 3_465 ?
O1B Na1B C3B 110.15(6) . 3_465 ?
O1B Na1B C3B 121.58(6) 11_455 3_465 ?
O1B Na1B C3B 27.89(5) 3_465 3_465 ?
O201 Na1B C3B 97.69(6) . . ?
O1B Na1B C3B 25.02(5) . . ?
O1B Na1B C3B 120.08(6) 11_455 . ?
O1B Na1B C3B 108.42(6) 3_465 . ?
C3B Na1B C3B 96.28(8) 3_465 . ?
O201 Na1B Na1B 127.81(6) . 11_455 ?
O1B Na1B Na1B 114.73(4) . 11_455 ?
O1B Na1B Na1B 47.39(4) 11_455 11_455 ?
O1B Na1B Na1B 47.42(3) 3_465 11_455 ?
C3B Na1B Na1B 74.20(4) 3_465 11_455 ?
C3B Na1B Na1B 132.54(4) . 11_455 ?
O201 Na1B Na1B 133.78(6) . 12_665 ?
O1B Na1B Na1B 47.50(3) . 12_665 ?
O1B Na1B Na1B 48.23(4) 11_455 12_665 ?
O1B Na1B Na1B 114.35(4) 3_465 12_665 ?
C3B Na1B Na1B 135.71(4) 3_465 12_665 ?
C3B Na1B Na1B 71.99(4) . 12_665 ?
Na1B Na1B Na1B 83.04(3) 11_455 12_665 ?
O201 Na1B Na1B 135.92(6) . 3_465 ?
O1B Na1B Na1B 86.33(4) . 3_465 ?
O1B Na1B Na1B 85.86(4) 11_455 3_465 ?
O1B Na1B Na1B 26.80(4) 3_465 3_465 ?
C3B Na1B Na1B 46.68(4) 3_465 3_465 ?
C3B Na1B Na1B 90.95(4) . 3_465 ?
Na1B Na1B Na1B 48.479(17) 11_455 3_465 ?
Na1B Na1B Na1B 90.0 12_665 3_465 ?
O201 Na1B Na1B 141.06(6) . 2_675 ?
O1B Na1B Na1B 27.23(4) . 2_675 ?
O1B Na1B Na1B 86.34(4) 11_455 2_675 ?
O1B Na1B Na1B 85.92(4) 3_465 2_675 ?
C3B Na1B Na1B 93.39(4) 3_465 2_675 ?
C3B Na1B Na1B 43.40(4) . 2_675 ?
Na1B Na1B Na1B 90.0 11_455 2_675 ?
Na1B Na1B Na1B 48.479(17) 12_665 2_675 ?
Na1B Na1B Na1B 60.0 3_465 2_675 ?
C3B O1B Na1B 108.36(11) . . ?
C3B O1B Na1B 161.11(12) . 12_665 ?
Na1B O1B Na1B 85.11(5) . 12_665 ?
C3B O1B Na1B 97.44(11) . 2_675 ?
Na1B O1B Na1B 125.97(7) . 2_675 ?
Na1B O1B Na1B 84.35(5) 12_665 2_675 ?
C2B C1B C2B 112.89(11) . 2_675 ?
C2B C1B C2B 112.89(11) . 3_465 ?
C2B C1B C2B 112.89(11) 2_675 3_465 ?
C15B C2B C3B 119.44(18) . . ?
C15B C2B C1B 120.8(2) . . ?
C3B C2B C1B 119.72(18) . . ?
O1B C3B C2B 120.54(17) . . ?
O1B C3B C4B 121.70(17) . . ?
C2B C3B C4B 117.77(17) . . ?
O1B C3B Na1B 54.67(9) . 2_675 ?
C2B C3B Na1B 91.17(11) . 2_675 ?
C4B C3B Na1B 124.59(13) . 2_675 ?
O1B C3B Na1B 46.63(8) . . ?
C2B C3B Na1B 94.70(12) . . ?
C4B C3B Na1B 129.05(13) . . ?
Na1B C3B Na1B 89.92(6) 2_675 . ?
C9B C4B C3B 118.92(19) . . ?
C9B C4B C5B 119.85(18) . . ?
C3B C4B C5B 121.20(17) . . ?
C7B C5B C4B 110.61(17) . . ?
C7B C5B C8B 110.38(18) . . ?
C4B C5B C8B 109.17(17) . . ?
C7B C5B C6B 106.87(19) . . ?
C4B C5B C6B 112.63(18) . . ?
C8B C5B C6B 107.11(18) . . ?
C10B C9B C4B 123.74(19) . . ?
C15B C10B C9B 116.52(19) . . ?
C15B C10B C11B 122.4(2) . . ?
C9B C10B C11B 121.0(2) . . ?
C13B C11B C12B 110.3(3) . . ?
C13B C11B C14B 108.1(3) . . ?
C12B C11B C14B 106.8(3) . . ?
C13B C11B C10B 108.6(2) . . ?
C12B C11B C10B 111.2(2) . . ?
C14B C11B C10B 111.7(2) . . ?
C10B C15B C2B 123.5(2) . . ?
C201 O201 Na1B 146.02(19) . . ?
O201 C201 C208 121.0(2) . . ?
O201 C201 C202 120.7(2) . . ?
C208 C201 C202 118.4(2) . . ?
C203 C202 C207 110.9(2) . . ?
C203 C202 C201 112.9(2) . . ?
C207 C202 C201 109.7(2) . . ?
C202 C203 C204 111.7(2) . . ?
C205 C204 C203 110.9(3) . . ?
C204 C205 C206 110.7(3) . . ?
C205 C206 C207 111.8(3) . . ?
C202 C207 C206 110.9(3) . . ?

loop_
_geom_bond_atom_site_label_1
_geom_bond_atom_site_label_2
_geom_bond_distance
_geom_bond_site_symmetry_2
_geom_bond_publ_flag
Na1 O101 2.2393(18) . ?
Na1 O1 2.2754(14) 15 ?
Na1 O1 2.2911(15) . ?
Na1 O1 2.3315(15) 2_665 ?
Na1 C3 2.8046(19) 2_665 ?
Na1 C3 3.0132(19) . ?
Na1 Na1 3.0833(11) 15 ?
Na1 Na1 3.0833(11) 14_455 ?
Na1 Na1 4.0946(13) 3_565 ?
Na1 Na1 4.0946(13) 2_665 ?
O1 C3 1.333(2) . ?
O1 Na1 2.2754(14) 14_455 ?
O1 Na1 2.3315(15) 3_565 ?
C1 C2 1.546(2) . ?
C1 C2 1.546(2) 2_665 ?
C1 C2 1.546(2) 3_565 ?
C2 C15 1.394(3) . ?
C2 C3 1.430(3) . ?
C3 C4 1.440(3) . ?
C3 Na1 2.8046(19) 3_565 ?
C4 C9 1.389(3) . ?
C4 C5 1.539(3) . ?
C5 C7 1.531(3) . ?
C5 C8 1.536(3) . ?
C5 C6 1.537(3) . ?
C9 C10 1.397(3) . ?
C10 C15 1.388(3) . ?
C10 C11 1.542(3) . ?
C11 C12 1.527(3) . ?
C11 C13 1.527(3) . ?
C11 C14 1.533(3) . ?
O101 C101 1.211(3) . ?
C101 C108 1.489(4) . ?
C101 C102 1.513(3) . ?
C102 C107 1.481(4) . ?
C102 C103 1.517(4) . ?
C103 C104 1.525(4) . ?
C104 C105 1.535(5) . ?
C105 C106 1.461(5) . ?
C106 C107 1.518(4) . ?
Na1B O201 2.2896(18) . ?
Na1B O1B 2.2946(15) . ?
Na1B O1B 2.2985(15) 11_455 ?
Na1B O1B 2.3282(15) 3_465 ?
Na1B C3B 2.830(2) 3_465 ?
Na1B C3B 2.996(2) . ?
Na1B Na1B 3.1064(11) 11_455 ?
Na1B Na1B 3.1064(11) 12_665 ?
Na1B Na1B 4.1184(13) 3_465 ?
Na1B Na1B 4.1184(13) 2_675 ?
O1B C3B 1.335(2) . ?
O1B Na1B 2.2985(15) 12_665 ?
O1B Na1B 2.3282(15) 2_675 ?
C1B C2B 1.543(2) . ?
C1B C2B 1.543(2) 2_675 ?
C1B C2B 1.543(2) 3_465 ?
C2B C15B 1.398(3) . ?
C2B C3B 1.426(3) . ?
C3B C4B 1.436(3) . ?
C3B Na1B 2.830(2) 2_675 ?
C4B C9B 1.396(3) . ?
C4B C5B 1.534(3) . ?
C5B C7B 1.533(3) . ?
C5B C8B 1.539(3) . ?
C5B C6B 1.539(3) . ?
C9B C10B 1.390(3) . ?
C10B C15B 1.382(3) . ?
C10B C11B 1.542(3) . ?
C11B C13B 1.501(4) . ?
C11B C12B 1.513(4) . ?
C11B C14B 1.541(4) . ?
O201 C201 1.216(3) . ?
C201 C208 1.496(4) . ?
C201 C202 1.525(3) . ?
C202 C203 1.514(4) . ?
C202 C207 1.525(4) . ?
C203 C204 1.524(4) . ?
C204 C205 1.505(5) . ?
C205 C206 1.511(5) . ?
C206 C207 1.532(4) . ?
